data_7034257
loop_
_publ_author_name
'Oyarzabal, Itziar'
'Ruiz, Jos\'e'
'Mota, Antonio J.'
'Rodr\'iguez-Di\'eguez, Antonio'
'Seco, Jos\'e M'
'Colacio, Enrique'

_publ_section_title
;
 An experimental and theoretical magneto-structural study of polynuclear
 Ni(II) complexes assembled from a versatile bis(salicylaldehyde)diamine
 polytopic ligand.
;
_journal_issue 15
_journal_name_full 'Dalton transactions (Cambridge, England : 2003)'
_journal_page_first 6825
_journal_page_last 6838
_journal_paper_doi 10.1039/c5dt00356c
_journal_volume 44
_journal_year 2015
_chemical_formula_sum 'C48 H72 Br4 N4 Ni4 O22'
_chemical_formula_weight 1611.58
_chemical_name_systematic
;
 ?
;
_space_group_IT_number 2
_symmetry_cell_setting triclinic
_symmetry_space_group_name_Hall '-P 1'
_symmetry_space_group_name_H-M 'P -1'
_atom_sites_solution_hydrogens geom
_atom_sites_solution_primary direct
_atom_sites_solution_secondary difmap
_audit_creation_method SHELXL-97
_audit_update_record
;
2015-01-23 deposited with the CCDC.
2015-03-02 downloaded from the CCDC.
;
_cell_angle_alpha 89.018(9)
_cell_angle_beta 70.217(9)
_cell_angle_gamma 64.859(9)
_cell_formula_units_Z 1
_cell_length_a 11.7285(10)
_cell_length_b 12.3966(13)
_cell_length_c 12.6195(15)
_cell_measurement_reflns_used 4880
_cell_measurement_temperature 100(2)
_cell_measurement_theta_max 74.0036
_cell_measurement_theta_min 3.7641
_cell_volume 1545.6(3)
_computing_cell_refinement 'CrysAlisPro, Agilent Technologies'
_computing_data_collection 'CrysAlisPro, Agilent Technologies'
_computing_data_reduction 'CrysAlisPro, Agilent Technologies'
_computing_molecular_graphics 'Ortep-3 (Farrugia, 1997)'
_computing_publication_material 'WinGX (Farrugia, 1997)'
_computing_structure_refinement 'SHELXL-97 (Sheldrick, 1997)'
_computing_structure_solution 'SHELXS-97 (Sheldrick, 1990)'
_diffrn_ambient_temperature 100(2)
_diffrn_measured_fraction_theta_full 0.962
_diffrn_measured_fraction_theta_max 0.962
_diffrn_measurement_device_type 'SuperNova, Single source at offset), Atlas'
_diffrn_measurement_method '\w scans'
_diffrn_radiation_monochromator mirror
_diffrn_radiation_source 'SuperNova (Cu) X-ray Source'
_diffrn_radiation_type CuK\a
_diffrn_radiation_wavelength 1.54184
_diffrn_reflns_av_R_equivalents 0.0267
_diffrn_reflns_av_sigmaI/netI 0.0447
_diffrn_reflns_limit_h_max 14
_diffrn_reflns_limit_h_min -13
_diffrn_reflns_limit_k_max 13
_diffrn_reflns_limit_k_min -15
_diffrn_reflns_limit_l_max 15
_diffrn_reflns_limit_l_min -14
_diffrn_reflns_number 10660
_diffrn_reflns_theta_full 74.24
_diffrn_reflns_theta_max 74.24
_diffrn_reflns_theta_min 3.76
_exptl_absorpt_coefficient_mu 5.046
_exptl_absorpt_correction_T_max 1.00000
_exptl_absorpt_correction_T_min 0.64001
_exptl_absorpt_correction_type multi-scan
_exptl_absorpt_process_details 'CrysAlisPro, Agilent Technologies'
_exptl_crystal_colour Green
_exptl_crystal_density_diffrn 1.731
_exptl_crystal_density_method 'not measured'
_exptl_crystal_description Prismatic
_exptl_crystal_F_000 816
_exptl_crystal_size_max 0.23
_exptl_crystal_size_mid 0.10
_exptl_crystal_size_min 0.09
_platon_squeeze_details
;
;
_refine_diff_density_max 1.744
_refine_diff_density_min -1.010
_refine_diff_density_rms 0.100
_refine_ls_extinction_method none
_refine_ls_goodness_of_fit_ref 1.094
_refine_ls_hydrogen_treatment mixed
_refine_ls_matrix_type full
_refine_ls_number_parameters 329
_refine_ls_number_reflns 6058
_refine_ls_number_restraints 1
_refine_ls_restrained_S_all 1.096
_refine_ls_R_factor_all 0.0556
_refine_ls_R_factor_gt 0.0447
_refine_ls_shift/su_max 0.001
_refine_ls_shift/su_mean 0.000
_refine_ls_structure_factor_coef Fsqd
_refine_ls_weighting_details 'calc w=1/[\s^2^(Fo^2^)+(0.0732P)^2^+0.0000P] where P=(Fo^2^+2Fc^2^)/3'
_refine_ls_weighting_scheme calc
_refine_ls_wR_factor_gt 0.1239
_refine_ls_wR_factor_ref 0.1298
_reflns_number_gt 4762
_reflns_number_total 6058
_reflns_threshold_expression >2sigma(I)
_cod_data_source_file c5dt00356c2.cif
_cod_data_source_block Compound5
_cod_depositor_comments
;
The following automatic conversions were performed:

'_symmetry_cell_setting' value 'Triclinic' changed to 'triclinic'
according to
/usr/data/users/saulius/crontab/automatic-downloads/rss-feeds/RSC/lib/dictionaries/cif_core.dic
dictionary named 'cif_core.dic' version 2.4.2 from 2011-04-26.

Automatic conversion script
Id: cif_fix_values 3086 2015-02-26 13:12:21Z robertas 

 Adding full bibliography for 7034253--7034258.cif.
;
_cod_original_sg_symbol_H-M P-1
_cod_database_code 7034257

loop_
_symmetry_equiv_pos_as_xyz
'x, y, z'
'-x, -y, -z'

loop_
_atom_site_label
_atom_site_type_symbol
_atom_site_fract_x
_atom_site_fract_y
_atom_site_fract_z
_atom_site_U_iso_or_equiv
_atom_site_adp_type
_atom_site_occupancy
_atom_site_symmetry_multiplicity
_atom_site_calc_flag
_atom_site_refinement_flags
Br1A Br 0.09141(5) 0.88807(4) 0.09515(4) 0.04439(14) Uani 1 1 d .
Br2A Br 0.88534(5) 0.95177(5) 0.47421(5) 0.05002(15) Uani 1 1 d .
Ni1 Ni 0.46989(6) 0.63235(5) 0.68478(5) 0.02491(15) Uani 1 1 d .
Ni2 Ni 0.54934(7) 0.57514(6) 0.41520(6) 0.02746(16) Uani 1 1 d .
C1A C 0.4221(5) 0.7930(4) 0.3170(4) 0.0389(9) Uani 1 1 d .
H1A H 0.4133 0.8688 0.3000 0.047 Uiso 1 1 calc R
C2A C 0.3534(4) 0.7446(3) 0.2709(3) 0.0319(8) Uani 1 1 d .
C3A C 0.6357(4) 0.3735(3) 0.7182(3) 0.0279(7) Uani 1 1 d .
C4A C 0.7108(4) 0.4096(3) 0.7663(3) 0.0287(7) Uani 1 1 d .
C5A C 0.7907(4) 0.3307(4) 0.8194(3) 0.0342(8) Uani 1 1 d .
H5A H 0.8393 0.3550 0.8501 0.041 Uiso 1 1 calc R
C6A C 0.2003(4) 0.7838(4) 0.1722(3) 0.0320(8) Uani 1 1 d .
C7A C 0.2716(4) 0.8222(4) 0.2154(3) 0.0361(9) Uani 1 1 d .
H7A H 0.2660 0.8989 0.2081 0.043 Uiso 1 1 calc R
C8A C 0.7043(4) 0.5331(4) 0.7578(4) 0.0336(8) Uani 1 1 d .
H8A1 H 0.7542 0.5447 0.8005 0.040 Uiso 1 1 calc R
H8A2 H 0.7484 0.5378 0.6787 0.040 Uiso 1 1 calc R
C9A C 0.4904(4) 0.6210(4) 0.9179(3) 0.0339(8) Uani 1 1 d .
H9A1 H 0.5399 0.6193 0.9654 0.051 Uiso 1 1 calc R
H9A2 H 0.4808 0.5478 0.9173 0.051 Uiso 1 1 calc R
H9A3 H 0.4024 0.6886 0.9471 0.051 Uiso 1 1 calc R
C10A C 0.5719(5) 0.7481(4) 0.8015(4) 0.0350(9) Uani 1 1 d .
H10A H 0.6441 0.7448 0.7332 0.042 Uiso 1 1 calc R
H10B H 0.5919 0.7628 0.8669 0.042 Uiso 1 1 calc R
C11A C 0.4394(5) 0.8487(4) 0.8065(4) 0.0365(9) Uani 1 1 d .
H11A H 0.3704 0.8602 0.8804 0.044 Uiso 1 1 calc R
H11B H 0.4485 0.9229 0.7977 0.044 Uiso 1 1 calc R
C12A C 0.2461(4) 0.8867(4) 0.7552(5) 0.0444(11) Uani 1 1 d .
H12A H 0.2161 0.9704 0.7797 0.067 Uiso 1 1 calc R
H12B H 0.2076 0.8521 0.8176 0.067 Uiso 1 1 calc R
H12C H 0.2179 0.8792 0.6938 0.067 Uiso 1 1 calc R
C13A C 0.4495(4) 0.8693(3) 0.6110(3) 0.0310(8) Uani 1 1 d .
H13A H 0.4132 0.9559 0.6293 0.037 Uiso 1 1 calc R
H13B H 0.4152 0.8546 0.5556 0.037 Uiso 1 1 calc R
C14A C 0.6005(4) 0.8174(3) 0.5566(3) 0.0277(7) Uani 1 1 d .
C15A C 0.6801(4) 0.6923(3) 0.5131(3) 0.0258(7) Uani 1 1 d .
C16A C 0.8198(4) 0.6485(4) 0.4552(4) 0.0375(9) Uani 1 1 d .
C17A C 0.8806(4) 0.7264(4) 0.4426(4) 0.0431(10) Uani 1 1 d .
H17A H 0.9735 0.6969 0.4040 0.052 Uiso 1 1 calc R
C18A C 0.8027(4) 0.8464(4) 0.4875(4) 0.0362(9) Uani 1 1 d .
C19A C 0.6633(4) 0.8924(4) 0.5437(3) 0.0313(8) Uani 1 1 d .
H19A H 0.6119 0.9739 0.5728 0.038 Uiso 1 1 calc R
C20A C 0.9021(5) 0.5213(4) 0.4050(5) 0.0527(13) Uani 1 1 d .
H20A H 0.8611 0.4701 0.4230 0.063 Uiso 1 1 calc R
N1A N 0.5641(3) 0.6318(3) 0.8011(3) 0.0283(6) Uani 1 1 d .
N2A N 0.3967(3) 0.8223(3) 0.7156(3) 0.0301(7) Uani 1 1 d .
O1A O 0.4901(3) 0.7480(3) 0.3751(3) 0.0380(7) Uani 1 1 d .
O2A O 0.5622(3) 0.4464(2) 0.6670(2) 0.0297(5) Uani 1 1 d .
O3A O 0.6226(3) 0.6189(2) 0.5297(2) 0.0264(5) Uani 1 1 d .
O4A O 1.0167(5) 0.4790(5) 0.3434(7) 0.114(3) Uani 1 1 d .
C1B C 0.1255(6) 0.5827(6) 0.9149(5) 0.0679(18) Uani 1 1 d .
H1B1 H 0.1483 0.5187 0.9593 0.102 Uiso 1 1 calc R
H1B2 H 0.0545 0.5852 0.8918 0.102 Uiso 1 1 calc R
H1B3 H 0.0954 0.6581 0.9599 0.102 Uiso 1 1 calc R
C2B C 0.2480(5) 0.5611(4) 0.8111(4) 0.0393(9) Uani 1 1 d .
O1B O 0.3029(3) 0.6295(3) 0.8086(2) 0.0354(6) Uani 1 1 d .
O2B O 0.7127(3) 0.5252(3) 0.2666(2) 0.0372(6) Uani 1 1 d .
C1M C 0.2590(6) 0.6827(6) 0.5722(6) 0.0661(16) Uani 1 1 d U
H1M1 H 0.2558 0.7557 0.5434 0.099 Uiso 1 1 calc R
H1M2 H 0.1978 0.7017 0.6500 0.099 Uiso 1 1 calc R
H1M3 H 0.2329 0.6423 0.5273 0.099 Uiso 1 1 calc R
O1M O 0.3978(3) 0.6035(2) 0.5657(2) 0.0288(5) Uani 1 1 d U

loop_
_atom_site_aniso_label
_atom_site_aniso_U_11
_atom_site_aniso_U_22
_atom_site_aniso_U_33
_atom_site_aniso_U_23
_atom_site_aniso_U_13
_atom_site_aniso_U_12
Br1A 0.0343(2) 0.0397(2) 0.0438(3) 0.00332(19) -0.01599(19) -0.00143(18)
Br2A 0.0549(3) 0.0500(3) 0.0648(3) 0.0108(2) -0.0184(2) -0.0435(2)
Ni1 0.0272(3) 0.0257(3) 0.0275(3) 0.0023(2) -0.0090(2) -0.0175(3)
Ni2 0.0373(4) 0.0262(3) 0.0295(3) 0.0059(3) -0.0148(3) -0.0217(3)
C1A 0.058(3) 0.0279(19) 0.039(2) 0.0077(17) -0.021(2) -0.0238(19)
C2A 0.041(2) 0.0273(18) 0.0290(18) 0.0043(15) -0.0148(16) -0.0153(16)
C3A 0.0315(18) 0.0287(18) 0.0263(17) 0.0030(14) -0.0128(14) -0.0140(15)
C4A 0.0283(18) 0.0292(18) 0.0271(17) 0.0028(15) -0.0086(14) -0.0128(15)
C5A 0.0304(19) 0.038(2) 0.0293(18) -0.0020(17) -0.0070(16) -0.0131(16)
C6A 0.0232(17) 0.0301(18) 0.0294(18) -0.0003(15) -0.0075(14) -0.0016(14)
C7A 0.042(2) 0.0272(19) 0.0295(19) 0.0003(16) -0.0080(17) -0.0105(17)
C8A 0.038(2) 0.042(2) 0.0341(19) 0.0055(17) -0.0162(17) -0.0271(18)
C9A 0.045(2) 0.0339(19) 0.0284(19) 0.0045(16) -0.0115(17) -0.0238(18)
C10A 0.052(2) 0.035(2) 0.034(2) 0.0043(17) -0.0195(18) -0.0314(19)
C11A 0.048(2) 0.0315(19) 0.0292(19) -0.0021(16) -0.0101(17) -0.0197(18)
C12A 0.0227(19) 0.036(2) 0.062(3) 0.000(2) -0.0042(19) -0.0111(17)
C13A 0.0299(18) 0.0266(17) 0.038(2) 0.0038(16) -0.0119(16) -0.0144(15)
C14A 0.0356(19) 0.0273(17) 0.0277(17) 0.0040(14) -0.0126(15) -0.0200(16)
C15A 0.0300(18) 0.0275(17) 0.0295(17) 0.0030(14) -0.0119(14) -0.0203(15)
C16A 0.034(2) 0.035(2) 0.043(2) -0.0012(18) -0.0068(18) -0.0201(17)
C17A 0.029(2) 0.045(2) 0.056(3) -0.002(2) -0.0062(19) -0.0240(18)
C18A 0.041(2) 0.038(2) 0.039(2) 0.0051(18) -0.0118(18) -0.0291(18)
C19A 0.042(2) 0.0270(17) 0.0332(19) 0.0042(15) -0.0134(16) -0.0227(16)
C20A 0.032(2) 0.042(2) 0.075(4) -0.012(2) -0.004(2) -0.0195(19)
N1A 0.0342(16) 0.0302(16) 0.0252(15) 0.0008(12) -0.0088(12) -0.0200(13)
N2A 0.0260(15) 0.0294(15) 0.0346(17) -0.0013(13) -0.0069(13) -0.0151(13)
O1A 0.0609(19) 0.0337(14) 0.0418(16) 0.0145(13) -0.0300(15) -0.0327(14)
O2A 0.0382(14) 0.0269(12) 0.0331(13) 0.0056(11) -0.0162(11) -0.0201(11)
O3A 0.0321(13) 0.0257(12) 0.0284(12) 0.0022(10) -0.0106(10) -0.0194(10)
O4A 0.045(2) 0.066(3) 0.183(7) -0.050(4) 0.015(3) -0.022(2)
C1B 0.070(4) 0.090(4) 0.051(3) -0.007(3) 0.005(3) -0.062(4)
C2B 0.042(2) 0.049(2) 0.036(2) 0.0075(19) -0.0111(18) -0.031(2)
O1B 0.0352(14) 0.0411(15) 0.0348(14) 0.0019(12) -0.0066(12) -0.0259(13)
O2B 0.0432(16) 0.0453(16) 0.0354(15) 0.0068(13) -0.0109(13) -0.0335(14)
C1M 0.052(2) 0.060(3) 0.090(4) 0.013(3) -0.038(3) -0.019(2)
O1M 0.0354(13) 0.0288(12) 0.0294(13) 0.0029(10) -0.0114(11) -0.0210(10)

loop_
_atom_type_symbol
_atom_type_description
_atom_type_scat_dispersion_real
_atom_type_scat_dispersion_imag
_atom_type_scat_source
C C 0.0181 0.0091 'International Tables Vol C Tables 4.2.6.8 and 6.1.1.4'
H H 0.0000 0.0000 'International Tables Vol C Tables 4.2.6.8 and 6.1.1.4'
N N 0.0311 0.0180 'International Tables Vol C Tables 4.2.6.8 and 6.1.1.4'
O O 0.0492 0.0322 'International Tables Vol C Tables 4.2.6.8 and 6.1.1.4'
Br Br -0.6763 1.2805 'International Tables Vol C Tables 4.2.6.8 and 6.1.1.4'
Ni Ni -3.0029 0.5091 'International Tables Vol C Tables 4.2.6.8 and 6.1.1.4'

loop_
_geom_angle_atom_site_label_1
_geom_angle_atom_site_label_2
_geom_angle_atom_site_label_3
_geom_angle
_geom_angle_site_symmetry_1
_geom_angle_site_symmetry_3
O1M Ni1 O1B 87.69(11) . .
O1M Ni1 O2A 83.47(11) . .
O1B Ni1 O2A 87.72(12) . .
O1M Ni1 O3A 77.53(10) . .
O1B Ni1 O3A 164.97(11) . .
O2A Ni1 O3A 87.91(11) . .
O1M Ni1 N1A 170.80(12) . .
O1B Ni1 N1A 93.57(12) . .
O2A Ni1 N1A 87.46(12) . .
O3A Ni1 N1A 100.60(11) . .
O1M Ni1 N2A 105.29(12) . .
O1B Ni1 N2A 95.07(12) . .
O2A Ni1 N2A 170.87(12) . .
O3A Ni1 N2A 91.48(11) . .
N1A Ni1 N2A 83.69(13) . .
O2A Ni2 O1M 89.48(11) 2_666 .
O2A Ni2 O2B 91.30(12) 2_666 .
O1M Ni2 O2B 173.02(12) . .
O2A Ni2 O1A 87.50(11) 2_666 .
O1M Ni2 O1A 100.60(12) . .
O2B Ni2 O1A 86.36(13) . .
O2A Ni2 O1M 84.44(11) 2_666 2_666
O1M Ni2 O1M 82.80(12) . 2_666
O2B Ni2 O1M 90.38(12) . 2_666
O1A Ni2 O1M 171.24(11) . 2_666
O2A Ni2 O3A 167.10(11) 2_666 .
O1M Ni2 O3A 78.63(10) . .
O2B Ni2 O3A 101.12(11) . .
O1A Ni2 O3A 89.79(11) . .
O1M Ni2 O3A 98.83(10) 2_666 .
O1A C1A C2A 128.8(4) . .
C7A C2A C3A 121.0(4) . 2_666
C7A C2A C1A 116.1(4) . .
C3A C2A C1A 122.9(4) 2_666 .
O2A C3A C2A 122.4(3) . 2_666
O2A C3A C4A 120.4(3) . .
C2A C3A C4A 117.2(3) 2_666 .
C5A C4A C3A 120.2(4) . .
C5A C4A C8A 119.8(4) . .
C3A C4A C8A 120.0(3) . .
C4A C5A C6A 121.1(4) . 2_666
C7A C6A C5A 121.0(4) . 2_666
C7A C6A Br1A 119.5(3) . .
C5A C6A Br1A 119.5(3) 2_666 .
C6A C7A C2A 119.5(4) . .
N1A C8A C4A 113.5(3) . .
N1A C10A C11A 109.8(3) . .
N2A C11A C10A 111.4(3) . .
N2A C13A C14A 115.9(3) . .
C19A C14A C15A 119.4(3) . .
C19A C14A C13A 119.9(3) . .
C15A C14A C13A 120.6(3) . .
O3A C15A C16A 120.8(3) . .
O3A C15A C14A 120.1(3) . .
C16A C15A C14A 119.1(3) . .
C15A C16A C17A 120.3(4) . .
C15A C16A C20A 119.7(4) . .
C17A C16A C20A 119.9(4) . .
C18A C17A C16A 119.8(4) . .
C17A C18A C19A 120.8(4) . .
C17A C18A Br2A 120.1(3) . .
C19A C18A Br2A 119.1(3) . .
C14A C19A C18A 120.5(4) . .
O4A C20A C16A 124.7(5) . .
C9A N1A C10A 109.2(3) . .
C9A N1A C8A 110.2(3) . .
C10A N1A C8A 108.2(3) . .
C9A N1A Ni1 114.0(2) . .
C10A N1A Ni1 105.9(2) . .
C8A N1A Ni1 109.0(2) . .
C13A N2A C11A 110.8(3) . .
C13A N2A C12A 106.6(3) . .
C11A N2A C12A 108.6(3) . .
C13A N2A Ni1 111.4(2) . .
C11A N2A Ni1 107.5(2) . .
C12A N2A Ni1 111.9(2) . .
C1A O1A Ni2 126.7(3) . .
C3A O2A Ni2 131.4(2) . 2_666
C3A O2A Ni1 131.2(2) . .
Ni2 O2A Ni1 94.82(11) 2_666 .
C15A O3A Ni2 124.0(2) . .
C15A O3A Ni1 122.7(2) . .
Ni2 O3A Ni1 99.68(10) . .
O1B C2B O2B 125.8(4) . 2_666
O1B C2B C1B 117.1(4) . .
O2B C2B C1B 117.1(4) 2_666 .
C2B O1B Ni1 130.0(3) . .
C2B O2B Ni2 125.3(3) 2_666 .
C1M O1M Ni2 116.8(3) . .
C1M O1M Ni1 121.3(3) . .
Ni2 O1M Ni1 103.78(12) . .
C1M O1M Ni2 119.3(3) . 2_666
Ni2 O1M Ni2 97.20(12) . 2_666
Ni1 O1M Ni2 93.74(11) . 2_666

loop_
_geom_bond_atom_site_label_1
_geom_bond_atom_site_label_2
_geom_bond_distance
_geom_bond_site_symmetry_2
Br1A C6A 1.909(4) .
Br2A C18A 1.906(4) .
Ni1 O1M 2.058(3) .
Ni1 O1B 2.065(3) .
Ni1 O2A 2.066(3) .
Ni1 O3A 2.109(3) .
Ni1 N1A 2.114(3) .
Ni1 N2A 2.126(3) .
Ni2 O2A 2.021(3) 2_666
Ni2 O1M 2.024(3) .
Ni2 O2B 2.043(3) .
Ni2 O1A 2.065(3) .
Ni2 O1M 2.065(3) 2_666
Ni2 O3A 2.094(3) .
C1A O1A 1.220(6) .
C1A C2A 1.444(6) .
C2A C7A 1.409(6) .
C2A C3A 1.423(5) 2_666
C3A O2A 1.293(5) .
C3A C2A 1.423(5) 2_666
C3A C4A 1.432(5) .
C4A C5A 1.382(6) .
C4A C8A 1.504(5) .
C5A C6A 1.382(6) 2_666
C6A C7A 1.371(6) .
C6A C5A 1.382(6) 2_666
C8A N1A 1.485(5) .
C9A N1A 1.473(5) .
C10A N1A 1.483(5) .
C10A C11A 1.504(6) .
C11A N2A 1.488(5) .
C12A N2A 1.491(5) .
C13A N2A 1.481(5) .
C13A C14A 1.498(5) .
C14A C19A 1.389(5) .
C14A C15A 1.424(5) .
C15A O3A 1.322(4) .
C15A C16A 1.400(5) .
C16A C17A 1.404(6) .
C16A C20A 1.465(6) .
C17A C18A 1.376(6) .
C18A C19A 1.392(6) .
C20A O4A 1.180(6) .
O2A Ni2 2.021(3) 2_666
C1B C2B 1.505(6) .
C2B O1B 1.259(5) .
C2B O2B 1.277(5) 2_666
O2B C2B 1.277(5) 2_666
C1M O1M 1.475(6) .
O1M Ni2 2.065(3) 2_666

loop_
_platon_squeeze_void_nr
_platon_squeeze_void_average_x
_platon_squeeze_void_average_y
_platon_squeeze_void_average_z
_platon_squeeze_void_volume
_platon_squeeze_void_count_electrons
_platon_squeeze_void_content
1 0.500 0.000 0.000 389 91 ' '
